data_7247550
loop_
_publ_author_name
'Durka, Krzysztof'
'Zuba, Adam'
'Marek-Urban, Paulina H.'
'Nowicki, Krzysztof'
'Drapa\/la, Jakub'
'Wo\'zniak, Krzysztof'
'Luli\'nski, Sergiusz'

_publ_section_title
;
 Exploring the effect of substitution patterns on the symmetry of
 hydrogen-bonded supramolecular motifs in functionalized
 benzosiloxaboroles
;
_journal_issue 45
_journal_name_full CrystEngComm
_journal_page_first 6329
_journal_page_last 6342
_journal_paper_doi 10.1039/D3CE00880K
_journal_volume 25
_journal_year 2023
_chemical_formula_moiety 'C8 H10 B Br O2 Si'
_chemical_formula_sum 'C8 H10 B Br O2 Si'
_chemical_formula_weight 256.97
_chemical_name_systematic
;
6-bromo-1,1-dimethyl-2,1,3-benzoxasilaborol-3(1H)-ol
;
_space_group_crystal_system tetragonal
_space_group_IT_number 88
_space_group_name_Hall '-I 4ad'
_space_group_name_H-M_alt 'I 41/a :2'
_atom_sites_solution_hydrogens mixed
_audit_creation_method SHELXL-2013
_audit_update_record
;
2023-10-01 deposited with the CCDC.	2023-10-20 downloaded from the CCDC.
;
_cell_angle_alpha 90
_cell_angle_beta 90
_cell_angle_gamma 90
_cell_formula_units_Z 16
_cell_length_a 15.63710(10)
_cell_length_b 15.63710(10)
_cell_length_c 17.6460(2)
_cell_measurement_reflns_used 22113
_cell_measurement_temperature 100(2)
_cell_measurement_theta_max 31.1620
_cell_measurement_theta_min 2.5900
_cell_volume 4314.78(6)
_computing_cell_refinement
;
CrysAlisPro, Agilent Technologies,
Version 1.171.37.33 (release 27-03-2014 CrysAlis171 .NET)
(compiled Mar 27 2014,17:12:48)
;
_computing_data_collection
;
CrysAlisPro, Agilent Technologies,
Version 1.171.37.33 (release 27-03-2014 CrysAlis171 .NET)
(compiled Mar 27 2014,17:12:48)
;
_computing_data_reduction
;
CrysAlisPro, Agilent Technologies,
Version 1.171.37.33 (release 27-03-2014 CrysAlis171 .NET)
(compiled Mar 27 2014,17:12:48)
;
_computing_structure_refinement 'SHELXL-2013 (Sheldrick, 2013)'
_diffrn_ambient_environment air
_diffrn_ambient_temperature 100(2)
_diffrn_detector 'CCD plate'
_diffrn_detector_area_resol_mean 10.4391
_diffrn_detector_type Atlas
_diffrn_measured_fraction_theta_full 0.999
_diffrn_measured_fraction_theta_max 0.976
_diffrn_measurement_device 'four-circle diffractometer'
_diffrn_measurement_device_type 'SuperNova, Dual, Cu at zero, Atlas'
_diffrn_radiation_monochromator mirror
_diffrn_radiation_probe x-ray
_diffrn_radiation_type 'Mo K\a'
_diffrn_radiation_wavelength 0.71073
_diffrn_reflns_av_R_equivalents 0.0450
_diffrn_reflns_av_unetI/netI 0.0170
_diffrn_reflns_Laue_measured_fraction_full 0.999
_diffrn_reflns_Laue_measured_fraction_max 0.976
_diffrn_reflns_limit_h_max 23
_diffrn_reflns_limit_h_min -23
_diffrn_reflns_limit_k_max 23
_diffrn_reflns_limit_k_min -23
_diffrn_reflns_limit_l_max 26
_diffrn_reflns_limit_l_min -26
_diffrn_reflns_number 70210
_diffrn_reflns_point_group_measured_fraction_full 0.999
_diffrn_reflns_point_group_measured_fraction_max 0.976
_diffrn_reflns_theta_full 25.242
_diffrn_reflns_theta_max 32.334
_diffrn_reflns_theta_min 2.605
_diffrn_source 'SuperNova (Mo) X-ray Source'
_exptl_absorpt_coefficient_mu 3.886
_exptl_absorpt_correction_T_max 1.00000
_exptl_absorpt_correction_T_min 0.92894
_exptl_absorpt_correction_type multi-scan
_exptl_absorpt_process_details
;
CrysAlisPro, Agilent Technologies,
Version 1.171.37.33 (release 27-03-2014 CrysAlis171 .NET)
(compiled Mar 27 2014,17:12:48)
Empirical absorption correction using spherical harmonics,
 implemented in SCALE3 ABSPACK scaling algorithm.
;
_exptl_crystal_colour colourless
_exptl_crystal_density_diffrn 1.582
_exptl_crystal_description block
_exptl_crystal_F_000 2048
_exptl_crystal_size_max 0.23
_exptl_crystal_size_mid 0.21
_exptl_crystal_size_min 0.20
_refine_diff_density_max 0.357
_refine_diff_density_min -0.287
_refine_diff_density_rms 0.059
_refine_ls_extinction_method none
_refine_ls_goodness_of_fit_ref 1.046
_refine_ls_hydrogen_treatment mixed
_refine_ls_matrix_type full
_refine_ls_number_parameters 122
_refine_ls_number_reflns 3779
_refine_ls_number_restraints 1
_refine_ls_restrained_S_all 1.048
_refine_ls_R_factor_all 0.0371
_refine_ls_R_factor_gt 0.0239
_refine_ls_shift/su_max 0.001
_refine_ls_shift/su_mean 0.000
_refine_ls_structure_factor_coef Fsqd
_refine_ls_weighting_details 'w=1/[\s^2^(Fo^2^)+(0.0241P)^2^+3.7663P] where P=(Fo^2^+2Fc^2^)/3'
_refine_ls_weighting_scheme calc
_refine_ls_wR_factor_gt 0.0533
_refine_ls_wR_factor_ref 0.0583
_reflns_Friedel_coverage 0.000
_reflns_number_gt 3136
_reflns_number_total 3779
_reflns_threshold_expression 'I > 2\s(I)'
_cod_data_source_file d3ce00880k2.cif
_cod_data_source_block 7-Br
_cod_depositor_comments 'Adding full bibliography for 7247541--7247563.cif.'
_cod_original_cell_volume 4314.78(7)
_cod_original_sg_symbol_H-M 'I 41/a'
_cod_database_code 7247550
_shelx_space_group_comment
;
The symmetry employed for this shelxl refinement is uniquely defined
by the following loop, which should always be used as a source of
symmetry information in preference to the above space-group names.
They are only intended as comments.
;
_shelxl_version_number 2013-4

loop_
_space_group_symop_operation_xyz
'x, y, z'
'-x+1/2, -y, z+1/2'
'-y+3/4, x+1/4, z+1/4'
'y+3/4, -x+3/4, z+3/4'
'x+1/2, y+1/2, z+1/2'
'-x+1, -y+1/2, z+1'
'-y+5/4, x+3/4, z+3/4'
'y+5/4, -x+5/4, z+5/4'
'-x, -y, -z'
'x-1/2, y, -z-1/2'
'y-3/4, -x-1/4, -z-1/4'
'-y-3/4, x-3/4, -z-3/4'
'-x+1/2, -y+1/2, -z+1/2'
'x, y+1/2, -z'
'y-1/4, -x+1/4, -z+1/4'
'-y-1/4, x-1/4, -z-1/4'

loop_
_atom_site_label
_atom_site_type_symbol
_atom_site_fract_x
_atom_site_fract_y
_atom_site_fract_z
_atom_site_U_iso_or_equiv
_atom_site_adp_type
_atom_site_occupancy
_atom_site_site_symmetry_order
_atom_site_calc_flag
_atom_site_refinement_flags_posn
_atom_site_refinement_flags_adp
_atom_site_refinement_flags_occupancy
_atom_site_disorder_assembly
_atom_site_disorder_group
Br1 Br 0.39538(2) 0.41558(2) 0.01061(2) 0.03248(5) Uani 1 1 d . . . . .
Si2 Si 0.32832(2) 0.62574(2) -0.04938(2) 0.02047(7) Uani 1 1 d . . . . .
O1 O 0.24558(6) 0.68712(6) -0.07704(6) 0.02340(19) Uani 1 1 d . . . . .
C2 C 0.17753(8) 0.54580(8) -0.06111(7) 0.0206(2) Uani 1 1 d . . . . .
C1 C 0.26298(8) 0.52581(8) -0.04130(7) 0.0200(2) Uani 1 1 d . . . . .
O2 O 0.09650(7) 0.68208(7) -0.10511(6) 0.0296(2) Uani 1 1 d D . . . .
C5 C 0.21846(10) 0.38033(9) -0.01290(8) 0.0284(3) Uani 1 1 d . . . . .
H5 H 0.2324 0.3243 0.0037 0.034 Uiso 1 1 calc R U . . .
C6 C 0.28098(9) 0.44309(9) -0.01767(7) 0.0229(2) Uani 1 1 d . . . . .
C7 C 0.40942(9) 0.62610(11) -0.12585(9) 0.0308(3) Uani 1 1 d . . . . .
H7A H 0.3817 0.6138 -0.1744 0.046 Uiso 1 1 calc R U . . .
H7B H 0.4527 0.5823 -0.1154 0.046 Uiso 1 1 calc R U . . .
H7C H 0.4368 0.6824 -0.1282 0.046 Uiso 1 1 calc R U . . .
C4 C 0.13483(10) 0.40112(9) -0.03294(8) 0.0290(3) Uani 1 1 d . . . . .
H4 H 0.0915 0.3587 -0.0300 0.035 Uiso 1 1 calc R U . . .
C3 C 0.11390(9) 0.48316(9) -0.05717(8) 0.0249(3) Uani 1 1 d . . . . .
H3 H 0.0567 0.4965 -0.0709 0.030 Uiso 1 1 calc R U . . .
B1 B 0.17012(9) 0.64272(9) -0.08344(8) 0.0215(3) Uani 1 1 d . . . . .
C8 C 0.37182(10) 0.66396(10) 0.04206(9) 0.0313(3) Uani 1 1 d . . . . .
H8A H 0.3256 0.6675 0.0794 0.047 Uiso 1 1 calc R U . . .
H8B H 0.3973 0.7207 0.0351 0.047 Uiso 1 1 calc R U . . .
H8C H 0.4156 0.6240 0.0601 0.047 Uiso 1 1 calc R U . . .
H2 H 0.1026(14) 0.7314(7) -0.1160(12) 0.047 Uiso 1 1 d D U . . .

loop_
_atom_site_aniso_label
_atom_site_aniso_U_11
_atom_site_aniso_U_22
_atom_site_aniso_U_33
_atom_site_aniso_U_23
_atom_site_aniso_U_13
_atom_site_aniso_U_12
Br1 0.02898(8) 0.03304(8) 0.03540(9) 0.00683(6) -0.00659(6) 0.00984(6)
Si2 0.01880(16) 0.02074(16) 0.02189(16) 0.00026(13) -0.00245(12) 0.00046(12)
O1 0.0218(4) 0.0181(4) 0.0303(5) 0.0016(4) -0.0038(4) 0.0008(3)
C2 0.0216(6) 0.0192(5) 0.0209(5) -0.0002(4) -0.0013(4) 0.0011(4)
C1 0.0214(6) 0.0191(5) 0.0193(5) 0.0003(4) -0.0008(4) 0.0021(4)
O2 0.0256(5) 0.0255(5) 0.0379(6) 0.0003(4) -0.0056(4) 0.0083(4)
C5 0.0360(7) 0.0211(6) 0.0282(7) 0.0057(5) -0.0028(6) 0.0007(5)
C6 0.0259(6) 0.0222(6) 0.0206(6) 0.0018(4) -0.0026(5) 0.0046(5)
C7 0.0252(7) 0.0389(8) 0.0282(7) 0.0018(6) 0.0011(5) 0.0002(6)
C4 0.0322(7) 0.0231(6) 0.0317(7) 0.0031(5) -0.0020(6) -0.0060(5)
C3 0.0228(6) 0.0242(6) 0.0277(6) 0.0005(5) -0.0036(5) -0.0016(5)
B1 0.0212(6) 0.0197(6) 0.0236(6) -0.0004(5) -0.0023(5) 0.0027(5)
C8 0.0302(7) 0.0352(8) 0.0283(7) -0.0055(6) -0.0055(6) -0.0008(6)

loop_
_atom_type_symbol
_atom_type_description
_atom_type_scat_dispersion_real
_atom_type_scat_dispersion_imag
_atom_type_scat_source
C C 0.0033 0.0016 'International Tables Vol C Tables 4.2.6.8 and 6.1.1.4'
H H 0.0000 0.0000 'International Tables Vol C Tables 4.2.6.8 and 6.1.1.4'
B B 0.0013 0.0007 'International Tables Vol C Tables 4.2.6.8 and 6.1.1.4'
O O 0.0106 0.0060 'International Tables Vol C Tables 4.2.6.8 and 6.1.1.4'
Si Si 0.0817 0.0704 'International Tables Vol C Tables 4.2.6.8 and 6.1.1.4'
Br Br -0.2901 2.4595 'International Tables Vol C Tables 4.2.6.8 and 6.1.1.4'

loop_
_geom_angle_atom_site_label_1
_geom_angle_atom_site_label_2
_geom_angle_atom_site_label_3
_geom_angle
_geom_angle_site_symmetry_1
_geom_angle_site_symmetry_3
_geom_angle_publ_flag
O1 Si2 C8 110.56(6) . . ?
O1 Si2 C7 108.26(6) . . ?
C8 Si2 C7 112.50(7) . . ?
O1 Si2 C1 94.50(5) . . ?
C8 Si2 C1 113.81(7) . . ?
C7 Si2 C1 115.58(7) . . ?
B1 O1 Si2 113.33(8) . . ?
C3 C2 C1 120.31(12) . . ?
C3 C2 B1 129.50(12) . . ?
C1 C2 B1 110.17(11) . . ?
C6 C1 C2 118.12(12) . . ?
C6 C1 Si2 133.63(10) . . ?
C2 C1 Si2 108.17(9) . . ?
B1 O2 H2 113.8(16) . . ?
C6 C5 C4 118.74(13) . . ?
C6 C5 H5 120.6 . . ?
C4 C5 H5 120.6 . . ?
C1 C6 C5 122.30(13) . . ?
C1 C6 Br1 118.63(10) . . ?
C5 C6 Br1 119.05(10) . . ?
Si2 C7 H7A 109.5 . . ?
Si2 C7 H7B 109.5 . . ?
H7A C7 H7B 109.5 . . ?
Si2 C7 H7C 109.5 . . ?
H7A C7 H7C 109.5 . . ?
H7B C7 H7C 109.5 . . ?
C3 C4 C5 120.93(13) . . ?
C3 C4 H4 119.5 . . ?
C5 C4 H4 119.5 . . ?
C4 C3 C2 119.60(13) . . ?
C4 C3 H3 120.2 . . ?
C2 C3 H3 120.2 . . ?
O2 B1 O1 121.43(12) . . ?
O2 B1 C2 124.73(12) . . ?
O1 B1 C2 113.81(11) . . ?
Si2 C8 H8A 109.5 . . ?
Si2 C8 H8B 109.5 . . ?
H8A C8 H8B 109.5 . . ?
Si2 C8 H8C 109.5 . . ?
H8A C8 H8C 109.5 . . ?
H8B C8 H8C 109.5 . . ?

loop_
_geom_bond_atom_site_label_1
_geom_bond_atom_site_label_2
_geom_bond_distance
_geom_bond_site_symmetry_2
_geom_bond_publ_flag
Br1 C6 1.9064(13) . ?
Si2 O1 1.6833(10) . ?
Si2 C8 1.8503(15) . ?
Si2 C7 1.8516(15) . ?
Si2 C1 1.8725(13) . ?
O1 B1 1.3738(17) . ?
C2 C3 1.3980(18) . ?
C2 C1 1.4160(18) . ?
C2 B1 1.5703(19) . ?
C1 C6 1.3880(18) . ?
O2 B1 1.3602(17) . ?
O2 H2 0.800(9) . ?
C5 C6 1.388(2) . ?
C5 C4 1.393(2) . ?
C5 H5 0.9500 . ?
C7 H7A 0.9800 . ?
C7 H7B 0.9800 . ?
C7 H7C 0.9800 . ?
C4 C3 1.3913(19) . ?
C4 H4 0.9500 . ?
C3 H3 0.9500 . ?
C8 H8A 0.9800 . ?
C8 H8B 0.9800 . ?
C8 H8C 0.9800 . ?

loop_
_geom_hbond_atom_site_label_D
_geom_hbond_atom_site_label_H
_geom_hbond_atom_site_label_A
_geom_hbond_distance_DH
_geom_hbond_distance_HA
_geom_hbond_distance_DA
_geom_hbond_angle_DHA
_geom_hbond_site_symmetry_A
O2 H2 O2 0.800(9) 1.948(12) 2.7023(14) 157(2) 16_665

loop_
_geom_torsion_atom_site_label_1
_geom_torsion_atom_site_label_2
_geom_torsion_atom_site_label_3
_geom_torsion_atom_site_label_4
_geom_torsion
_geom_torsion_site_symmetry_1
_geom_torsion_site_symmetry_2
_geom_torsion_site_symmetry_3
_geom_torsion_site_symmetry_4
_geom_torsion_publ_flag
C8 Si2 O1 B1 -118.60(10) . . . . ?
C7 Si2 O1 B1 117.74(10) . . . . ?
C1 Si2 O1 B1 -1.08(10) . . . . ?
C3 C2 C1 C6 -0.40(19) . . . . ?
B1 C2 C1 C6 178.07(11) . . . . ?
C3 C2 C1 Si2 -177.55(10) . . . . ?
B1 C2 C1 Si2 0.93(13) . . . . ?
O1 Si2 C1 C6 -176.51(13) . . . . ?
C8 Si2 C1 C6 -61.69(15) . . . . ?
C7 Si2 C1 C6 70.77(15) . . . . ?
O1 Si2 C1 C2 0.00(9) . . . . ?
C8 Si2 C1 C2 114.82(10) . . . . ?
C7 Si2 C1 C2 -112.71(10) . . . . ?
C2 C1 C6 C5 -0.1(2) . . . . ?
Si2 C1 C6 C5 176.17(11) . . . . ?
C2 C1 C6 Br1 -179.10(9) . . . . ?
Si2 C1 C6 Br1 -2.86(18) . . . . ?
C4 C5 C6 C1 0.3(2) . . . . ?
C4 C5 C6 Br1 179.37(11) . . . . ?
C6 C5 C4 C3 -0.1(2) . . . . ?
C5 C4 C3 C2 -0.3(2) . . . . ?
C1 C2 C3 C4 0.6(2) . . . . ?
B1 C2 C3 C4 -177.53(13) . . . . ?
Si2 O1 B1 O2 179.93(11) . . . . ?
Si2 O1 B1 C2 1.82(15) . . . . ?
C3 C2 B1 O2 -1.5(2) . . . . ?
C1 C2 B1 O2 -179.83(13) . . . . ?
C3 C2 B1 O1 176.50(13) . . . . ?
C1 C2 B1 O1 -1.79(16) . . . . ?
